data_4334524
loop_
_publ_author_name
'Brian S. Dolinar'
'John F. Berry'

_publ_contact_author_address
;
1101 University Avenue
Madison, WI 53706
USA
;
_publ_contact_author_email berry@chem.wisc.edu
_publ_contact_author_name 'John Berry'
_publ_section_title
;
 Lewis Acid Enhanced Axial Ligation of [Mo2]4+ Complexes
;
_journal_name_full 'Inorganic Chemistry'
_journal_page_first 4658
_journal_page_last 4667
_journal_paper_doi 10.1021/ic400275x
_journal_volume 52
_journal_year 2013
_chemical_formula_moiety '(C5 H6 S N O)4 Mo2;(C2 H4 Cl2)1.5'
_chemical_formula_sum 'C23 H30 Cl3 Mo2 N4 O4 S4'
_chemical_formula_weight 852.98
_chemical_name_systematic
; 
 ? 
;
_space_group_IT_number 14
_symmetry_cell_setting monoclinic
_symmetry_space_group_name_Hall '-P 2yn'
_symmetry_space_group_name_H-M 'P 1 21/n 1'
_atom_sites_solution_hydrogens geom
_atom_sites_solution_primary direct
_atom_sites_solution_secondary difmap
_audit_creation_method SHELXL-97
_cell_angle_alpha 90.00
_cell_angle_beta 106.1590(10)
_cell_angle_gamma 90.00
_cell_formula_units_Z 4
_cell_length_a 10.6871(3)
_cell_length_b 19.8411(6)
_cell_length_c 15.3151(5)
_cell_measurement_reflns_used 9861
_cell_measurement_temperature 100(2)
_cell_measurement_theta_max 32.3731
_cell_measurement_theta_min 2.7174
_cell_volume 3119.17(16)
_computing_cell_refinement 'SAINT Ver. 7.24A (Bruker-AXS, 2007)'
_computing_data_collection 'APEX2 Ver. 2.1-4 (Bruker-AXS, 2009)'
_computing_data_reduction 'SAINT Ver. 7.24A'
_computing_molecular_graphics SHELXTL
_computing_publication_material SHELXTL
_computing_structure_refinement 'SHELXTL, OLEX2 (Dolomanov et al., 2009)'
_computing_structure_solution 'SHELXTL (Sheldrick, 2008)'
_diffrn_ambient_temperature 100(2)
_diffrn_measured_fraction_theta_full 0.991
_diffrn_measured_fraction_theta_max 0.991
_diffrn_measurement_device_type 'Bruker SMART APEX2 area detector'
_diffrn_measurement_method '0.60\% \w and 0.6\% \f scans'
_diffrn_radiation_monochromator 'mirror optics'
_diffrn_radiation_source 'microfocus sealed x-ray tube'
_diffrn_radiation_type MoK\a
_diffrn_radiation_wavelength 0.71073
_diffrn_reflns_av_R_equivalents 0.0000
_diffrn_reflns_av_sigmaI/netI 0.0254
_diffrn_reflns_limit_h_max 15
_diffrn_reflns_limit_h_min -16
_diffrn_reflns_limit_k_max 29
_diffrn_reflns_limit_k_min 0
_diffrn_reflns_limit_l_max 23
_diffrn_reflns_limit_l_min 0
_diffrn_reflns_number 11157
_diffrn_reflns_theta_full 32.47
_diffrn_reflns_theta_max 32.47
_diffrn_reflns_theta_min 1.72
_exptl_absorpt_coefficient_mu 1.366
_exptl_absorpt_correction_T_max 0.9311
_exptl_absorpt_correction_T_min 0.8445
_exptl_absorpt_correction_type analytical
_exptl_crystal_colour orange
_exptl_crystal_density_diffrn 1.816
_exptl_crystal_description plate
_exptl_crystal_F_000 1708
_exptl_crystal_size_max 0.13
_exptl_crystal_size_mid 0.12
_exptl_crystal_size_min 0.05
_refine_diff_density_max 1.362
_refine_diff_density_min -1.125
_refine_diff_density_rms 0.104
_refine_ls_extinction_method none
_refine_ls_goodness_of_fit_ref 1.063
_refine_ls_hydrogen_treatment undef
_refine_ls_matrix_type full
_refine_ls_number_parameters 362
_refine_ls_number_reflns 11157
_refine_ls_number_restraints 0
_refine_ls_restrained_S_all 1.063
_refine_ls_R_factor_all 0.0389
_refine_ls_R_factor_gt 0.0290
_refine_ls_shift/su_max 0.004
_refine_ls_shift/su_mean 0.000
_refine_ls_structure_factor_coef Fsqd
_refine_ls_weighting_details 'calc w=1/[\s^2^(Fo^2^)+(0.0287P)^2^+3.5148P] where P=(Fo^2^+2Fc^2^)/3'
_refine_ls_weighting_scheme calc
_refine_ls_wR_factor_gt 0.0664
_refine_ls_wR_factor_ref 0.0709
_reflns_number_gt 9515
_reflns_number_total 11157
_reflns_threshold_expression >2sigma(I)
_cod_data_source_file ic400275x_si_001_3.cif
_cod_data_source_block compound1b(100K)
_cod_database_code 4334524

loop_
_symmetry_equiv_pos_as_xyz
'x, y, z'
'-x+1/2, y+1/2, -z+1/2'
'-x, -y, -z'
'x-1/2, -y-1/2, z-1/2'

loop_
_atom_site_label
_atom_site_type_symbol
_atom_site_fract_x
_atom_site_fract_y
_atom_site_fract_z
_atom_site_U_iso_or_equiv
_atom_site_adp_type
_atom_site_occupancy
_atom_site_symmetry_multiplicity
_atom_site_calc_flag
_atom_site_refinement_flags
Mo1 Mo 0.881516(14) 0.783599(7) 0.456625(10) 0.01204(4) Uani 1 1 d .
Mo2 Mo 0.992523(15) 0.708175(8) 0.415042(10) 0.01268(4) Uani 1 1 d .
Cl1S Cl 0.94946(5) 0.54346(3) 0.89271(4) 0.02769(11) Uani 1 1 d .
Cl2S Cl 0.63673(6) 0.53026(4) 0.78387(4) 0.03782(14) Uani 1 1 d .
Cl3S Cl 0.66763(6) 0.56150(3) 0.50492(5) 0.03832(14) Uani 1 1 d .
S1 S 0.87730(5) 0.72730(2) 0.59988(3) 0.01600(8) Uani 1 1 d .
S2 S 1.20606(4) 0.76302(3) 0.48095(3) 0.01783(9) Uani 1 1 d .
S3 S 0.85510(5) 0.85671(2) 0.32061(3) 0.01686(8) Uani 1 1 d .
S4 S 0.80337(5) 0.63859(2) 0.33190(3) 0.01647(8) Uani 1 1 d .
O1 O 1.15984(16) 0.58961(8) 0.47541(11) 0.0250(3) Uani 1 1 d .
O2 O 0.89211(15) 0.90608(8) 0.56513(11) 0.0246(3) Uani 1 1 d .
O3 O 1.09172(15) 0.65912(8) 0.26774(10) 0.0251(3) Uani 1 1 d .
O4 O 0.62324(14) 0.83037(8) 0.45250(10) 0.0225(3) Uani 1 1 d .
N1 N 1.01929(15) 0.64583(8) 0.53395(10) 0.0154(3) Uani 1 1 d .
N2 N 1.04505(15) 0.84561(8) 0.52537(10) 0.0152(3) Uani 1 1 d .
N3 N 0.98844(15) 0.75462(8) 0.28719(10) 0.0156(3) Uani 1 1 d .
N4 N 0.69513(15) 0.73922(8) 0.39257(10) 0.0140(3) Uani 1 1 d .
C1 C 0.96697(18) 0.65672(9) 0.60219(12) 0.0155(3) Uani 1 1 d .
C1S C 0.8599(2) 0.46603(11) 0.87632(16) 0.0260(4) Uani 1 1 d .
H1SA H 0.9203 0.4281 0.8771 0.031 Uiso 1 1 calc R
H1SB H 0.8207 0.4594 0.9272 0.031 Uiso 1 1 calc R
C2 C 0.9874(2) 0.60923(10) 0.68169(13) 0.0200(4) Uani 1 1 d .
H2A H 0.9080 0.6084 0.7029 0.024 Uiso 1 1 calc R
H2B H 1.0604 0.6257 0.7323 0.024 Uiso 1 1 calc R
C2S C 0.7543(2) 0.46541(13) 0.78823(17) 0.0317(5) Uani 1 1 d .
H2SA H 0.7102 0.4210 0.7805 0.038 Uiso 1 1 calc R
H2SB H 0.7936 0.4716 0.7374 0.038 Uiso 1 1 calc R
C3 C 1.0177(2) 0.53804(10) 0.65588(14) 0.0232(4) Uani 1 1 d .
H3A H 1.0424 0.5092 0.7108 0.028 Uiso 1 1 calc R
H3B H 0.9396 0.5182 0.6127 0.028 Uiso 1 1 calc R
C3S C 0.5684(3) 0.49614(14) 0.52946(19) 0.0357(5) Uani 1 1 d .
H3SA H 0.6032 0.4517 0.5183 0.043 Uiso 1 1 calc R
H3SB H 0.5695 0.4983 0.5943 0.043 Uiso 1 1 calc R
C4 C 1.1292(2) 0.54126(11) 0.61226(14) 0.0228(4) Uani 1 1 d .
H4A H 1.2105 0.5532 0.6592 0.027 Uiso 1 1 calc R
H4B H 1.1414 0.4962 0.5881 0.027 Uiso 1 1 calc R
C5 C 1.10551(19) 0.59192(10) 0.53650(13) 0.0183(3) Uani 1 1 d .
C6 C 1.16857(18) 0.83498(10) 0.52711(12) 0.0166(3) Uani 1 1 d .
C7 C 1.27452(19) 0.88490(11) 0.56935(14) 0.0218(4) Uani 1 1 d .
H7A H 1.3420 0.8838 0.5363 0.026 Uiso 1 1 calc R
H7B H 1.3161 0.8721 0.6334 0.026 Uiso 1 1 calc R
C8 C 1.2192(2) 0.95600(11) 0.56598(16) 0.0251(4) Uani 1 1 d .
H8A H 1.2877 0.9873 0.5999 0.030 Uiso 1 1 calc R
H8B H 1.1887 0.9716 0.5021 0.030 Uiso 1 1 calc R
C9 C 1.1061(2) 0.95544(10) 0.60825(14) 0.0216(4) Uani 1 1 d .
H9A H 1.1398 0.9466 0.6743 0.026 Uiso 1 1 calc R
H9B H 1.0639 1.0003 0.6003 0.026 Uiso 1 1 calc R
C10 C 1.00692(19) 0.90272(10) 0.56589(12) 0.0177(3) Uani 1 1 d .
C11 C 0.93306(18) 0.81302(10) 0.25621(12) 0.0169(3) Uani 1 1 d .
C12 C 0.9358(2) 0.84061(11) 0.16500(13) 0.0225(4) Uani 1 1 d .
H12A H 0.9374 0.8905 0.1674 0.027 Uiso 1 1 calc R
H12B H 0.8558 0.8266 0.1182 0.027 Uiso 1 1 calc R
C13 C 1.0548(2) 0.81519(12) 0.13876(15) 0.0276(4) Uani 1 1 d .
H13A H 1.0499 0.8295 0.0760 0.033 Uiso 1 1 calc R
H13B H 1.1349 0.8346 0.1801 0.033 Uiso 1 1 calc R
C14 C 1.0597(2) 0.73891(12) 0.14507(14) 0.0239(4) Uani 1 1 d .
H14A H 0.9871 0.7197 0.0964 0.029 Uiso 1 1 calc R
H14B H 1.1424 0.7227 0.1354 0.029 Uiso 1 1 calc R
C15 C 1.04977(19) 0.71438(10) 0.23570(13) 0.0187(3) Uani 1 1 d .
C16 C 0.67342(18) 0.68266(9) 0.34450(12) 0.0154(3) Uani 1 1 d .
C17 C 0.53790(19) 0.65696(11) 0.30026(14) 0.0213(4) Uani 1 1 d .
H17A H 0.5380 0.6071 0.3025 0.026 Uiso 1 1 calc R
H17B H 0.5111 0.6708 0.2356 0.026 Uiso 1 1 calc R
C18 C 0.4396(2) 0.68415(11) 0.34767(15) 0.0234(4) Uani 1 1 d .
H18A H 0.3499 0.6729 0.3115 0.028 Uiso 1 1 calc R
H18B H 0.4551 0.6632 0.4084 0.028 Uiso 1 1 calc R
C19 C 0.45471(18) 0.76014(11) 0.35746(13) 0.0199(4) Uani 1 1 d .
H19A H 0.4280 0.7812 0.2965 0.024 Uiso 1 1 calc R
H19B H 0.3967 0.7774 0.3928 0.024 Uiso 1 1 calc R
C20 C 0.59265(18) 0.77938(10) 0.40440(12) 0.0162(3) Uani 1 1 d .

loop_
_atom_site_aniso_label
_atom_site_aniso_U_11
_atom_site_aniso_U_22
_atom_site_aniso_U_33
_atom_site_aniso_U_23
_atom_site_aniso_U_13
_atom_site_aniso_U_12
Mo1 0.01052(7) 0.01269(7) 0.01317(6) -0.00069(5) 0.00372(5) 0.00079(5)
Mo2 0.01204(7) 0.01416(7) 0.01257(6) 0.00007(5) 0.00462(5) 0.00204(5)
Cl1S 0.0278(3) 0.0292(3) 0.0255(2) 0.00078(19) 0.00658(19) -0.0064(2)
Cl2S 0.0292(3) 0.0432(3) 0.0388(3) 0.0125(3) 0.0056(2) 0.0108(3)
Cl3S 0.0280(3) 0.0266(3) 0.0633(4) 0.0026(3) 0.0175(3) 0.0030(2)
S1 0.0161(2) 0.0177(2) 0.01522(18) 0.00028(15) 0.00604(15) 0.00186(16)
S2 0.01253(19) 0.0231(2) 0.01829(19) -0.00049(16) 0.00505(15) 0.00099(16)
S3 0.0171(2) 0.0160(2) 0.01700(19) 0.00170(15) 0.00393(15) 0.00073(16)
S4 0.0171(2) 0.0155(2) 0.01688(19) -0.00212(15) 0.00476(15) 0.00060(16)
O1 0.0277(8) 0.0226(7) 0.0268(7) 0.0003(6) 0.0111(6) 0.0073(6)
O2 0.0192(7) 0.0212(7) 0.0334(8) -0.0059(6) 0.0074(6) 0.0014(6)
O3 0.0253(8) 0.0295(8) 0.0235(7) -0.0010(6) 0.0116(6) 0.0080(6)
O4 0.0172(7) 0.0240(7) 0.0262(7) -0.0060(6) 0.0056(5) 0.0033(6)
N1 0.0148(7) 0.0155(7) 0.0156(7) 0.0003(5) 0.0038(5) 0.0013(5)
N2 0.0138(7) 0.0160(7) 0.0158(7) -0.0005(5) 0.0041(5) -0.0008(5)
N3 0.0137(7) 0.0197(7) 0.0140(6) -0.0003(5) 0.0049(5) -0.0009(6)
N4 0.0127(6) 0.0157(7) 0.0140(6) 0.0005(5) 0.0042(5) 0.0003(5)
C1 0.0148(8) 0.0165(8) 0.0151(7) -0.0002(6) 0.0039(6) -0.0005(6)
C1S 0.0212(10) 0.0221(10) 0.0320(11) -0.0008(8) 0.0027(8) 0.0002(8)
C2 0.0248(10) 0.0199(9) 0.0164(8) 0.0030(6) 0.0075(7) 0.0018(7)
C2S 0.0248(11) 0.0352(13) 0.0323(11) -0.0071(9) 0.0031(9) 0.0024(9)
C3 0.0307(11) 0.0179(9) 0.0219(9) 0.0039(7) 0.0088(8) 0.0016(8)
C3S 0.0298(12) 0.0361(13) 0.0405(13) 0.0082(11) 0.0087(10) 0.0022(10)
C4 0.0260(10) 0.0178(9) 0.0249(9) 0.0044(7) 0.0076(8) 0.0063(8)
C5 0.0182(9) 0.0161(8) 0.0204(8) -0.0011(6) 0.0050(7) 0.0012(7)
C6 0.0147(8) 0.0204(9) 0.0148(7) 0.0023(6) 0.0043(6) -0.0013(7)
C7 0.0146(8) 0.0246(10) 0.0249(9) -0.0007(7) 0.0033(7) -0.0048(7)
C8 0.0209(10) 0.0215(10) 0.0313(10) 0.0017(8) 0.0047(8) -0.0062(8)
C9 0.0222(9) 0.0170(9) 0.0244(9) -0.0021(7) 0.0043(7) -0.0032(7)
C10 0.0211(9) 0.0150(8) 0.0160(8) 0.0007(6) 0.0035(6) 0.0002(7)
C11 0.0141(8) 0.0197(9) 0.0157(8) 0.0001(6) 0.0019(6) -0.0035(7)
C12 0.0253(10) 0.0256(10) 0.0161(8) 0.0040(7) 0.0048(7) -0.0027(8)
C13 0.0324(12) 0.0335(12) 0.0212(9) 0.0015(8) 0.0144(8) -0.0047(9)
C14 0.0239(10) 0.0328(11) 0.0180(8) -0.0022(7) 0.0107(7) -0.0037(8)
C15 0.0148(8) 0.0261(10) 0.0164(8) -0.0035(7) 0.0062(6) -0.0027(7)
C16 0.0155(8) 0.0171(8) 0.0137(7) 0.0007(6) 0.0042(6) -0.0006(6)
C17 0.0165(9) 0.0220(9) 0.0236(9) -0.0053(7) 0.0025(7) -0.0031(7)
C18 0.0163(9) 0.0264(10) 0.0271(10) -0.0031(8) 0.0056(7) -0.0038(8)
C19 0.0129(8) 0.0265(10) 0.0203(8) -0.0005(7) 0.0046(6) 0.0007(7)
C20 0.0151(8) 0.0178(8) 0.0168(8) 0.0025(6) 0.0060(6) 0.0022(6)

loop_
_atom_type_symbol
_atom_type_description
_atom_type_scat_dispersion_real
_atom_type_scat_dispersion_imag
_atom_type_scat_source
C C 0.0033 0.0016 'International Tables Vol C Tables 4.2.6.8 and 6.1.1.4'
H H 0.0000 0.0000 'International Tables Vol C Tables 4.2.6.8 and 6.1.1.4'
N N 0.0061 0.0033 'International Tables Vol C Tables 4.2.6.8 and 6.1.1.4'
O O 0.0106 0.0060 'International Tables Vol C Tables 4.2.6.8 and 6.1.1.4'
S S 0.1246 0.1234 'International Tables Vol C Tables 4.2.6.8 and 6.1.1.4'
Cl Cl 0.1484 0.1585 'International Tables Vol C Tables 4.2.6.8 and 6.1.1.4'
Mo Mo -1.6832 0.6857 'International Tables Vol C Tables 4.2.6.8 and 6.1.1.4'

loop_
_geom_angle_atom_site_label_1
_geom_angle_atom_site_label_2
_geom_angle_atom_site_label_3
_geom_angle
_geom_angle_site_symmetry_1
Mo2 Mo1 N4 95.68(4) .
Mo2 Mo1 N2 95.99(4) .
N4 Mo1 N2 168.17(6) .
Mo2 Mo1 S1 95.607(13) .
N4 Mo1 S1 88.65(4) .
N2 Mo1 S1 92.12(4) .
Mo2 Mo1 S3 95.904(13) .
N4 Mo1 S3 88.96(4) .
N2 Mo1 S3 87.93(4) .
S1 Mo1 S3 168.420(17) .
Mo1 Mo2 N3 95.73(4) .
Mo1 Mo2 N1 96.05(4) .
N3 Mo2 N1 168.21(6) .
Mo1 Mo2 S2 95.561(14) .
N3 Mo2 S2 88.04(4) .
N1 Mo2 S2 90.99(4) .
Mo1 Mo2 S4 95.903(13) .
N3 Mo2 S4 87.94(4) .
N1 Mo2 S4 90.68(4) .
S2 Mo2 S4 168.175(17) .
C1 S1 Mo1 104.03(6) .
C6 S2 Mo2 104.06(7) .
C11 S3 Mo1 103.25(7) .
C16 S4 Mo2 103.31(7) .
C1 N1 C5 121.10(16) .
C1 N1 Mo2 125.72(13) .
C5 N1 Mo2 113.11(12) .
C6 N2 C10 121.82(16) .
C6 N2 Mo1 125.75(13) .
C10 N2 Mo1 112.34(12) .
C11 N3 C15 121.76(16) .
C11 N3 Mo2 126.35(13) .
C15 N3 Mo2 111.87(12) .
C16 N4 C20 121.91(16) .
C16 N4 Mo1 126.63(13) .
C20 N4 Mo1 111.42(12) .
N1 C1 C2 122.28(17) .
N1 C1 S1 118.46(14) .
C2 C1 S1 119.24(14) .
C2S C1S Cl1S 111.86(17) .
C2S C1S H1SA 109.2 .
Cl1S C1S H1SA 109.2 .
C2S C1S H1SB 109.2 .
Cl1S C1S H1SB 109.2 .
H1SA C1S H1SB 107.9 .
C1 C2 C3 111.30(16) .
C1 C2 H2A 109.4 .
C3 C2 H2A 109.4 .
C1 C2 H2B 109.4 .
C3 C2 H2B 109.4 .
H2A C2 H2B 108.0 .
C1S C2S Cl2S 111.91(17) .
C1S C2S H2SA 109.2 .
Cl2S C2S H2SA 109.2 .
C1S C2S H2SB 109.2 .
Cl2S C2S H2SB 109.2 .
H2SA C2S H2SB 107.9 .
C4 C3 C2 108.86(17) .
C4 C3 H3A 109.9 .
C2 C3 H3A 109.9 .
C4 C3 H3B 109.9 .
C2 C3 H3B 109.9 .
H3A C3 H3B 108.3 .
C3S C3S Cl3S 109.7(2) 3_666
C3S C3S H3SA 109.7 3_666
Cl3S C3S H3SA 109.7 .
C3S C3S H3SB 109.7 3_666
Cl3S C3S H3SB 109.7 .
H3SA C3S H3SB 108.2 .
C5 C4 C3 112.52(17) .
C5 C4 H4A 109.1 .
C3 C4 H4A 109.1 .
C5 C4 H4B 109.1 .
C3 C4 H4B 109.1 .
H4A C4 H4B 107.8 .
O1 C5 N1 116.82(17) .
O1 C5 C4 123.23(18) .
N1 C5 C4 119.93(17) .
N2 C6 C7 121.81(18) .
N2 C6 S2 118.37(14) .
C7 C6 S2 119.82(15) .
C6 C7 C8 110.82(17) .
C6 C7 H7A 109.5 .
C8 C7 H7A 109.5 .
C6 C7 H7B 109.5 .
C8 C7 H7B 109.5 .
H7A C7 H7B 108.1 .
C9 C8 C7 108.96(17) .
C9 C8 H8A 109.9 .
C7 C8 H8A 109.9 .
C9 C8 H8B 109.9 .
C7 C8 H8B 109.9 .
H8A C8 H8B 108.3 .
C10 C9 C8 111.72(17) .
C10 C9 H9A 109.3 .
C8 C9 H9A 109.3 .
C10 C9 H9B 109.3 .
C8 C9 H9B 109.3 .
H9A C9 H9B 107.9 .
O2 C10 N2 116.89(17) .
O2 C10 C9 123.41(18) .
N2 C10 C9 119.70(17) .
N3 C11 C12 121.75(18) .
N3 C11 S3 118.73(14) .
C12 C11 S3 119.50(15) .
C11 C12 C13 110.92(17) .
C11 C12 H12A 109.5 .
C13 C12 H12A 109.5 .
C11 C12 H12B 109.5 .
C13 C12 H12B 109.5 .
H12A C12 H12B 108.0 .
C14 C13 C12 109.25(18) .
C14 C13 H13A 109.8 .
C12 C13 H13A 109.8 .
C14 C13 H13B 109.8 .
C12 C13 H13B 109.8 .
H13A C13 H13B 108.3 .
C15 C14 C13 111.86(17) .
C15 C14 H14A 109.2 .
C13 C14 H14A 109.2 .
C15 C14 H14B 109.2 .
C13 C14 H14B 109.2 .
H14A C14 H14B 107.9 .
O3 C15 N3 117.13(17) .
O3 C15 C14 122.98(18) .
N3 C15 C14 119.87(18) .
N4 C16 C17 122.24(17) .
N4 C16 S4 118.47(14) .
C17 C16 S4 119.29(14) .
C16 C17 C18 111.58(16) .
C16 C17 H17A 109.3 .
C18 C17 H17A 109.3 .
C16 C17 H17B 109.3 .
C18 C17 H17B 109.3 .
H17A C17 H17B 108.0 .
C19 C18 C17 109.15(17) .
C19 C18 H18A 109.8 .
C17 C18 H18A 109.8 .
C19 C18 H18B 109.8 .
C17 C18 H18B 109.8 .
H18A C18 H18B 108.3 .
C20 C19 C18 111.32(17) .
C20 C19 H19A 109.4 .
C18 C19 H19A 109.4 .
C20 C19 H19B 109.4 .
C18 C19 H19B 109.4 .
H19A C19 H19B 108.0 .
O4 C20 N4 116.91(17) .
O4 C20 C19 123.65(18) .
N4 C20 C19 119.42(17) .

loop_
_geom_bond_atom_site_label_1
_geom_bond_atom_site_label_2
_geom_bond_distance
_geom_bond_site_symmetry_2
Mo1 Mo2 2.1150(2) .
Mo1 N4 2.1489(15) .
Mo1 N2 2.1570(16) .
Mo1 S1 2.4735(5) .
Mo1 S3 2.4891(5) .
Mo2 N3 2.1535(15) .
Mo2 N1 2.1537(16) .
Mo2 S2 2.4756(5) .
Mo2 S4 2.4862(5) .
Cl1S C1S 1.790(2) .
Cl2S C2S 1.787(3) .
Cl3S C3S 1.781(3) .
S1 C1 1.6915(19) .
S2 C6 1.690(2) .
S3 C11 1.696(2) .
S4 C16 1.697(2) .
O1 C5 1.232(2) .
O2 C10 1.226(2) .
O3 C15 1.234(3) .
O4 C20 1.241(2) .
N1 C1 1.333(2) .
N1 C5 1.405(2) .
N2 C6 1.330(2) .
N2 C10 1.406(2) .
N3 C11 1.327(2) .
N3 C15 1.406(2) .
N4 C16 1.327(2) .
N4 C20 1.406(2) .
C1 C2 1.507(3) .
C1S C2S 1.499(3) .
C1S H1SA 0.9900 .
C1S H1SB 0.9900 .
C2 C3 1.526(3) .
C2 H2A 0.9900 .
C2 H2B 0.9900 .
C2S H2SA 0.9900 .
C2S H2SB 0.9900 .
C3 C4 1.522(3) .
C3 H3A 0.9900 .
C3 H3B 0.9900 .
C3S C3S 1.496(5) 3_666
C3S H3SA 0.9900 .
C3S H3SB 0.9900 .
C4 C5 1.502(3) .
C4 H4A 0.9900 .
C4 H4B 0.9900 .
C6 C7 1.508(3) .
C7 C8 1.525(3) .
C7 H7A 0.9900 .
C7 H7B 0.9900 .
C8 C9 1.522(3) .
C8 H8A 0.9900 .
C8 H8B 0.9900 .
C9 C10 1.502(3) .
C9 H9A 0.9900 .
C9 H9B 0.9900 .
C11 C12 1.508(3) .
C12 C13 1.523(3) .
C12 H12A 0.9900 .
C12 H12B 0.9900 .
C13 C14 1.517(3) .
C13 H13A 0.9900 .
C13 H13B 0.9900 .
C14 C15 1.502(3) .
C14 H14A 0.9900 .
C14 H14B 0.9900 .
C16 C17 1.507(3) .
C17 C18 1.532(3) .
C17 H17A 0.9900 .
C17 H17B 0.9900 .
C18 C19 1.519(3) .
C18 H18A 0.9900 .
C18 H18B 0.9900 .
C19 C20 1.499(3) .
C19 H19A 0.9900 .
C19 H19B 0.9900 .

loop_
_geom_torsion_atom_site_label_1
_geom_torsion_atom_site_label_2
_geom_torsion_atom_site_label_3
_geom_torsion_atom_site_label_4
_geom_torsion
N4 Mo1 Mo2 N3 88.19(6)
N2 Mo1 Mo2 N3 -89.88(6)
S1 Mo1 Mo2 N3 177.39(4)
S3 Mo1 Mo2 N3 -1.35(4)
N4 Mo1 Mo2 N1 -91.64(6)
N2 Mo1 Mo2 N1 90.29(6)
S1 Mo1 Mo2 N1 -2.44(4)
S3 Mo1 Mo2 N1 178.82(4)
N4 Mo1 Mo2 S2 176.77(4)
N2 Mo1 Mo2 S2 -1.30(4)
S1 Mo1 Mo2 S2 -94.033(17)
S3 Mo1 Mo2 S2 87.226(17)
N4 Mo1 Mo2 S4 -0.33(4)
N2 Mo1 Mo2 S4 -178.40(4)
S1 Mo1 Mo2 S4 88.870(16)
S3 Mo1 Mo2 S4 -89.871(16)
Mo2 Mo1 S1 C1 1.76(7)
N4 Mo1 S1 C1 97.34(8)
N2 Mo1 S1 C1 -94.47(8)
S3 Mo1 S1 C1 175.51(10)
Mo1 Mo2 S2 C6 -0.84(7)
N3 Mo2 S2 C6 94.73(8)
N1 Mo2 S2 C6 -97.02(8)
S4 Mo2 S2 C6 164.93(9)
Mo2 Mo1 S3 C11 1.35(7)
N4 Mo1 S3 C11 -94.26(8)
N2 Mo1 S3 C11 97.16(8)
S1 Mo1 S3 C11 -172.40(10)
Mo1 Mo2 S4 C16 0.77(6)
N3 Mo2 S4 C16 -94.78(8)
N1 Mo2 S4 C16 96.93(8)
S2 Mo2 S4 C16 -164.99(10)
Mo1 Mo2 N1 C1 4.17(15)
N3 Mo2 N1 C1 -175.0(2)
S2 Mo2 N1 C1 99.87(15)
S4 Mo2 N1 C1 -91.84(15)
Mo1 Mo2 N1 C5 -172.72(12)
N3 Mo2 N1 C5 8.1(4)
S2 Mo2 N1 C5 -77.03(12)
S4 Mo2 N1 C5 91.27(12)
Mo2 Mo1 N2 C6 4.94(15)
N4 Mo1 N2 C6 -165.6(2)
S1 Mo1 N2 C6 100.80(15)
S3 Mo1 N2 C6 -90.79(15)
Mo2 Mo1 N2 C10 -178.36(12)
N4 Mo1 N2 C10 11.1(4)
S1 Mo1 N2 C10 -82.49(12)
S3 Mo1 N2 C10 85.92(12)
Mo1 Mo2 N3 C11 1.76(15)
N1 Mo2 N3 C11 -179.1(2)
S2 Mo2 N3 C11 -93.64(15)
S4 Mo2 N3 C11 97.49(15)
Mo1 Mo2 N3 C15 -176.44(12)
N1 Mo2 N3 C15 2.7(4)
S2 Mo2 N3 C15 88.16(12)
S4 Mo2 N3 C15 -80.71(12)
Mo2 Mo1 N4 C16 -0.26(15)
N2 Mo1 N4 C16 170.3(2)
S1 Mo1 N4 C16 -95.76(15)
S3 Mo1 N4 C16 95.57(15)
Mo2 Mo1 N4 C20 -178.00(11)
N2 Mo1 N4 C20 -7.4(3)
S1 Mo1 N4 C20 86.50(11)
S3 Mo1 N4 C20 -82.17(11)
C5 N1 C1 C2 -5.3(3)
Mo2 N1 C1 C2 178.03(14)
C5 N1 C1 S1 173.40(14)
Mo2 N1 C1 S1 -3.3(2)
Mo1 S1 C1 N1 0.65(16)
Mo1 S1 C1 C2 179.39(14)
N1 C1 C2 C3 -25.2(3)
S1 C1 C2 C3 156.10(15)
Cl1S C1S C2S Cl2S -61.7(2)
C1 C2 C3 C4 51.9(2)
C2 C3 C4 C5 -51.4(2)
C1 N1 C5 O1 -172.62(18)
Mo2 N1 C5 O1 4.4(2)
C1 N1 C5 C4 6.4(3)
Mo2 N1 C5 C4 -176.55(14)
C3 C4 C5 O1 -157.7(2)
C3 C4 C5 N1 23.4(3)
C10 N2 C6 C7 -2.5(3)
Mo1 N2 C6 C7 173.91(13)
C10 N2 C6 S2 177.10(14)
Mo1 N2 C6 S2 -6.5(2)
Mo2 S2 C6 N2 4.21(16)
Mo2 S2 C6 C7 -176.18(14)
N2 C6 C7 C8 -27.0(3)
S2 C6 C7 C8 153.45(15)
C6 C7 C8 C9 53.3(2)
C7 C8 C9 C10 -52.9(2)
C6 N2 C10 O2 -176.01(18)
Mo1 N2 C10 O2 7.1(2)
C6 N2 C10 C9 3.3(3)
Mo1 N2 C10 C9 -173.55(14)
C8 C9 C10 O2 -155.1(2)
C8 C9 C10 N2 25.6(3)
C15 N3 C11 C12 -1.7(3)
Mo2 N3 C11 C12 -179.71(13)
C15 N3 C11 S3 177.21(14)
Mo2 N3 C11 S3 -0.8(2)
Mo1 S3 C11 N3 -0.45(16)
Mo1 S3 C11 C12 178.46(14)
N3 C11 C12 C13 -27.4(3)
S3 C11 C12 C13 153.68(16)
C11 C12 C13 C14 53.1(2)
C12 C13 C14 C15 -52.1(2)
C11 N3 C15 O3 -175.81(18)
Mo2 N3 C15 O3 2.5(2)
C11 N3 C15 C14 3.1(3)
Mo2 N3 C15 C14 -178.60(14)
C13 C14 C15 O3 -156.1(2)
C13 C14 C15 N3 25.0(3)
C20 N4 C16 C17 -0.8(3)
Mo1 N4 C16 C17 -178.32(13)
C20 N4 C16 S4 178.52(13)
Mo1 N4 C16 S4 1.0(2)
Mo2 S4 C16 N4 -1.08(15)
Mo2 S4 C16 C17 178.27(14)
N4 C16 C17 C18 -23.7(3)
S4 C16 C17 C18 156.97(15)
C16 C17 C18 C19 50.1(2)
C17 C18 C19 C20 -54.2(2)
C16 N4 C20 O4 178.17(17)
Mo1 N4 C20 O4 -4.0(2)
C16 N4 C20 C19 -3.4(3)
Mo1 N4 C20 C19 174.46(13)
C18 C19 C20 O4 -149.71(19)
C18 C19 C20 N4 32.0(2)
